data_4347262
loop_
_publ_author_name
'Li, Li'
'Nishihara, Sadafumi'
'Inoue, Katsuya'
'Kurmoo, Mohamedally'

_publ_section_title
;
 Progressive Transformation between Two Magnetic Ground States for One
 Crystal Structure of a Chiral Molecular Magnet.
;
_journal_issue 6
_journal_name_full 'Inorganic chemistry'
_journal_page_first 3047
_journal_page_last 3057
_journal_paper_doi 10.1021/acs.inorgchem.5b02956
_journal_volume 55
_journal_year 2016
_chemical_formula_sum 'C5 H9 Mn1.33 N4 O3'
_chemical_formula_weight 246.41
_space_group_IT_number 173
_space_group_name_Hall 'P 6c'
_space_group_name_H-M_alt 'P 63'
_symmetry_cell_setting hexagonal
_symmetry_space_group_name_H-M 'P 63'
_atom_sites_solution_hydrogens geom
_atom_sites_solution_primary direct
_atom_sites_solution_secondary difmap
_audit_creation_method SHELXL-97
_cell_angle_alpha 90.00
_cell_angle_beta 90.00
_cell_angle_gamma 120.00
_cell_formula_units_Z 6
_cell_length_a 13.5324(5)
_cell_length_b 13.5324(5)
_cell_length_c 8.0668(3)
_cell_measurement_reflns_used 7324
_cell_measurement_temperature 293(2)
_cell_measurement_theta_max 27.79
_cell_measurement_theta_min 3.01
_cell_volume 1279.33(8)
_computing_cell_refinement 'Bruker SAINT'
_computing_data_collection 'Bruker APEX2'
_computing_data_reduction 'Bruker SAINT'
_computing_structure_refinement 'SHELXL-97 (Sheldrick, 1997)'
_computing_structure_solution 'SHELXS-97 (Sheldrick, 1990)'
_diffrn_ambient_temperature 293(2)
_diffrn_measured_fraction_theta_full 0.980
_diffrn_measured_fraction_theta_max 0.980
_diffrn_measurement_device_type 'Bruker APEX-II CCD'
_diffrn_measurement_method '\f and \w scans'
_diffrn_radiation_monochromator graphite
_diffrn_radiation_source 'fine-focus sealed tube'
_diffrn_radiation_type MoK\a
_diffrn_radiation_wavelength 0.71073
_diffrn_reflns_av_R_equivalents 0.0212
_diffrn_reflns_av_sigmaI/netI 0.0228
_diffrn_reflns_limit_h_max 16
_diffrn_reflns_limit_h_min -13
_diffrn_reflns_limit_k_max 17
_diffrn_reflns_limit_k_min -17
_diffrn_reflns_limit_l_max 10
_diffrn_reflns_limit_l_min -9
_diffrn_reflns_number 9369
_diffrn_reflns_theta_full 27.86
_diffrn_reflns_theta_max 27.86
_diffrn_reflns_theta_min 3.01
_diffrn_standards_number 0
_exptl_absorpt_coefficient_mu 2.001
_exptl_absorpt_correction_T_max 0.8563
_exptl_absorpt_correction_T_min 0.3799
_exptl_absorpt_correction_type multi-scan
_exptl_crystal_colour black
_exptl_crystal_density_diffrn 1.919
_exptl_crystal_density_method 'not measured'
_exptl_crystal_description prism
_exptl_crystal_F_000 746
_exptl_crystal_size_max 0.60
_exptl_crystal_size_mid 0.08
_exptl_crystal_size_min 0.08
_refine_diff_density_max 0.539
_refine_diff_density_min -0.342
_refine_diff_density_rms 0.066
_refine_ls_abs_structure_details 'Flack H D (1983), Acta Cryst. A39, 876-881'
_refine_ls_abs_structure_Flack 0.022(18)
_refine_ls_extinction_method none
_refine_ls_goodness_of_fit_ref 1.105
_refine_ls_hydrogen_treatment mixed
_refine_ls_matrix_type full
_refine_ls_number_parameters 121
_refine_ls_number_reflns 1877
_refine_ls_number_restraints 1
_refine_ls_restrained_S_all 1.105
_refine_ls_R_factor_all 0.0253
_refine_ls_R_factor_gt 0.0225
_refine_ls_shift/su_max 0.000
_refine_ls_shift/su_mean 0.000
_refine_ls_structure_factor_coef Fsqd
_refine_ls_weighting_details 'calc w=1/[\s^2^(Fo^2^)+(0.0313P)^2^+0.1546P] where P=(Fo^2^+2Fc^2^)/3'
_refine_ls_weighting_scheme calc
_refine_ls_wR_factor_gt 0.0534
_refine_ls_wR_factor_ref 0.0545
_reflns_number_gt 1777
_reflns_number_total 1877
_reflns_threshold_expression >2sigma(I)
_cod_data_source_file ic5b02956_si_002.cif
_cod_data_source_block L1-IM1_293K
_cod_depositor_comments
;
The following automatic conversions were performed:

data item '_symmetry_cell_setting' value 'Hexagonal' was changed to
'hexagonal' in accordance with the
/home/saulius/struct/COD-crude-data/automatic-downloads/DataCite-retrospective/ACS/depositions/lib/dictionaries/cif_core.dic
dictionary named 'cif_core.dic' version 2.4.2 last updated on
2011-04-26.

Automatic conversion script
Id: cif_fix_values 6909 2019-04-08 15:41:33Z antanas 
;
_cod_original_sg_symbol_H-M P6(3)
_cod_database_code 4347262

loop_
_symmetry_equiv_pos_as_xyz
'x, y, z'
'-x, -y, z+1/2'
'-y, x-y, z'
'-x+y, -x, z'
'x-y, x, z+1/2'
'y, -x+y, z+1/2'

loop_
_atom_site_label
_atom_site_type_symbol
_atom_site_fract_x
_atom_site_fract_y
_atom_site_fract_z
_atom_site_U_iso_or_equiv
_atom_site_adp_type
_atom_site_occupancy
_atom_site_symmetry_multiplicity
_atom_site_calc_flag
_atom_site_refinement_flags
Mn2 Mn 0.3333 0.6667 0.92101(7) 0.01475(12) Uani 1 3 d S
Mn1 Mn 0.30192(2) 0.33787(3) 0.54561(5) 0.02282(10) Uani 1 1 d .
O2 O 0.23044(14) 0.18111(13) 0.4071(2) 0.0343(4) Uani 1 1 d .
C5 C 0.53512(16) 0.32276(15) 0.5484(3) 0.0217(4) Uani 1 1 d .
C4 C 0.35411(17) 0.56029(18) 0.7761(3) 0.0212(4) Uani 1 1 d .
O1 O 0.24610(15) 0.05757(14) 0.2474(2) 0.0315(4) Uani 1 1 d .
C1 C 0.26810(18) 0.15782(19) 0.2813(3) 0.0237(5) Uani 1 1 d .
N1 N 0.34619(19) 0.20801(18) 0.0006(2) 0.0299(4) Uani 1 1 d .
H1A H 0.4102 0.2559 -0.0550 0.036 Uiso 1 1 calc R
H1B H 0.2856 0.1978 -0.0591 0.036 Uiso 1 1 calc R
C2 C 0.34579(18) 0.25444(19) 0.1639(3) 0.0215(4) Uani 1 1 d .
H1 H 0.4234 0.2870 0.2077 0.026 Uiso 1 1 calc R
N2 N 0.36601(17) 0.42703(16) 0.3025(3) 0.0284(4) Uani 1 1 d .
H2A H 0.3484 0.4828 0.2947 0.034 Uiso 1 1 calc R
H2B H 0.4426 0.4602 0.3009 0.034 Uiso 1 1 calc R
C3 C 0.3195(2) 0.3521(2) 0.1562(4) 0.0322(6) Uani 1 1 d .
H2 H 0.3526 0.3964 0.0563 0.039 Uiso 1 1 calc R
H3 H 0.2376 0.3208 0.1515 0.039 Uiso 1 1 calc R
N4 N 0.45641(17) 0.32135(17) 0.6052(3) 0.0304(5) Uani 1 1 d .
N3 N 0.36851(18) 0.50053(18) 0.6897(3) 0.0344(5) Uani 1 1 d .
O3 O 0.3333 0.6667 0.4039(12) 0.179(4) Uani 1 3 d S
O5 O 0.0000 0.0000 0.090(5) 0.350(10) Uani 1 3 d S
O4 O 0.0000 0.0000 0.3673(3) 0.0169(5) Uani 1 3 d S

loop_
_atom_site_aniso_label
_atom_site_aniso_U_11
_atom_site_aniso_U_22
_atom_site_aniso_U_33
_atom_site_aniso_U_23
_atom_site_aniso_U_13
_atom_site_aniso_U_12
Mn2 0.01183(15) 0.01183(15) 0.0206(3) 0.000 0.000 0.00592(7)
Mn1 0.02236(16) 0.02278(16) 0.02372(18) -0.00365(15) 0.00475(16) 0.01159(13)
O2 0.0384(9) 0.0256(8) 0.0306(9) -0.0068(7) 0.0138(8) 0.0098(7)
C5 0.0204(9) 0.0155(8) 0.0276(10) 0.0011(10) 0.0010(10) 0.0079(7)
C4 0.0149(9) 0.0183(10) 0.0274(12) -0.0015(9) -0.0026(8) 0.0061(8)
O1 0.0402(10) 0.0209(8) 0.0297(9) -0.0037(7) 0.0078(7) 0.0126(7)
C1 0.0223(11) 0.0238(11) 0.0240(12) -0.0059(9) -0.0018(9) 0.0108(9)
N1 0.0407(11) 0.0329(10) 0.0222(10) -0.0004(8) 0.0039(8) 0.0230(9)
C2 0.0252(11) 0.0230(10) 0.0201(11) -0.0031(9) -0.0013(10) 0.0148(9)
N2 0.0345(11) 0.0206(9) 0.0315(11) 0.0011(8) 0.0088(9) 0.0149(8)
C3 0.0450(14) 0.0305(12) 0.0314(15) 0.0002(11) 0.0001(12) 0.0267(10)
N4 0.0252(10) 0.0273(10) 0.0405(12) -0.0001(8) 0.0081(8) 0.0144(8)
N3 0.0279(10) 0.0307(11) 0.0457(13) -0.0167(10) -0.0042(9) 0.0154(9)
O3 0.222(6) 0.222(6) 0.094(5) 0.000 0.000 0.111(3)
O5 0.180(6) 0.180(6) 0.69(3) 0.000 0.000 0.090(3)
O4 0.0086(6) 0.0086(6) 0.0335(14) 0.000 0.000 0.0043(3)

loop_
_atom_type_symbol
_atom_type_description
_atom_type_scat_dispersion_real
_atom_type_scat_dispersion_imag
_atom_type_scat_source
C C 0.0033 0.0016 'International Tables Vol C Tables 4.2.6.8 and 6.1.1.4'
H H 0.0000 0.0000 'International Tables Vol C Tables 4.2.6.8 and 6.1.1.4'
N N 0.0061 0.0033 'International Tables Vol C Tables 4.2.6.8 and 6.1.1.4'
O O 0.0106 0.0060 'International Tables Vol C Tables 4.2.6.8 and 6.1.1.4'
Mn Mn 0.3368 0.7283 'International Tables Vol C Tables 4.2.6.8 and 6.1.1.4'

loop_
_geom_angle_atom_site_label_1
_geom_angle_atom_site_label_2
_geom_angle_atom_site_label_3
_geom_angle
_geom_angle_site_symmetry_1
_geom_angle_site_symmetry_3
C4 Mn2 C4 88.72(9) . 3_665
C4 Mn2 C4 88.72(9) . 4_565
C4 Mn2 C4 88.72(9) 3_665 4_565
C4 Mn2 C5 173.52(10) . 6_565
C4 Mn2 C5 84.85(9) 3_665 6_565
C4 Mn2 C5 90.38(9) 4_565 6_565
C4 Mn2 C5 90.38(9) . 5
C4 Mn2 C5 173.52(10) 3_665 5
C4 Mn2 C5 84.85(9) 4_565 5
C5 Mn2 C5 95.93(10) 6_565 5
C4 Mn2 C5 84.85(9) . 2_665
C4 Mn2 C5 90.38(9) 3_665 2_665
C4 Mn2 C5 173.52(10) 4_565 2_665
C5 Mn2 C5 95.93(10) 6_565 2_665
C5 Mn2 C5 95.93(10) 5 2_665
O2 Mn1 O1 89.11(7) . 5
O2 Mn1 N2 86.48(7) . .
O1 Mn1 N2 160.97(7) 5 .
O2 Mn1 N3 177.38(7) . .
O1 Mn1 N3 89.71(8) 5 .
N2 Mn1 N3 93.90(8) . .
O2 Mn1 N4 89.72(7) . .
O1 Mn1 N4 102.09(7) 5 .
N2 Mn1 N4 96.40(7) . .
N3 Mn1 N4 92.82(8) . .
O2 Mn1 N1 89.83(7) . 5
O1 Mn1 N1 73.86(7) 5 5
N2 Mn1 N1 87.61(7) . 5
N3 Mn1 N1 87.59(8) . 5
N4 Mn1 N1 175.93(8) . 5
C1 O2 Mn1 129.32(15) . .
N4 C5 Mn2 172.0(2) . 2_664
N3 C4 Mn2 178.3(2) . .
C1 O1 Mn1 117.81(14) . 6_554
O2 C1 O1 122.8(2) . .
O2 C1 C2 118.82(19) . .
O1 C1 C2 118.41(18) . .
C2 N1 Mn1 106.49(13) . 6_554
C2 N1 H1A 110.4 . .
Mn1 N1 H1A 110.4 6_554 .
C2 N1 H1B 110.4 . .
Mn1 N1 H1B 110.4 6_554 .
H1A N1 H1B 108.6 . .
N1 C2 C1 109.86(17) . .
N1 C2 C3 112.8(2) . .
C1 C2 C3 113.94(18) . .
N1 C2 H1 106.6 . .
C1 C2 H1 106.6 . .
C3 C2 H1 106.6 . .
C3 N2 Mn1 114.39(15) . .
C3 N2 H2A 108.7 . .
Mn1 N2 H2A 108.7 . .
C3 N2 H2B 108.7 . .
Mn1 N2 H2B 108.7 . .
H2A N2 H2B 107.6 . .
N2 C3 C2 111.0(2) . .
N2 C3 H2 109.4 . .
C2 C3 H2 109.4 . .
N2 C3 H3 109.4 . .
C2 C3 H3 109.4 . .
H2 C3 H3 108.0 . .
C5 N4 Mn1 143.8(2) . .
C4 N3 Mn1 150.97(19) . .

loop_
_geom_bond_atom_site_label_1
_geom_bond_atom_site_label_2
_geom_bond_distance
_geom_bond_site_symmetry_2
Mn2 C4 1.980(2) .
Mn2 C4 1.980(2) 3_665
Mn2 C4 1.980(2) 4_565
Mn2 C5 1.997(2) 6_565
Mn2 C5 1.997(2) 5
Mn2 C5 1.997(2) 2_665
Mn1 O2 2.1521(16) .
Mn1 O1 2.1542(17) 5
Mn1 N2 2.238(2) .
Mn1 N3 2.242(2) .
Mn1 N4 2.263(2) .
Mn1 N1 2.303(2) 5
O2 C1 1.245(3) .
C5 N4 1.151(3) .
C5 Mn2 1.997(2) 2_664
C4 N3 1.156(3) .
O1 C1 1.265(3) .
O1 Mn1 2.1543(17) 6_554
C1 C2 1.529(3) .
N1 C2 1.461(3) .
N1 Mn1 2.303(2) 6_554
N1 H1A 0.9000 .
N1 H1B 0.9000 .
C2 C3 1.531(3) .
C2 H1 0.9800 .
N2 C3 1.476(3) .
N2 H2A 0.9000 .
N2 H2B 0.9000 .
C3 H2 0.9700 .
C3 H3 0.9700 .
O5 O4 1.80(4) 2_554
O4 O5 1.80(4) 2

loop_
_geom_torsion_atom_site_label_1
_geom_torsion_atom_site_label_2
_geom_torsion_atom_site_label_3
_geom_torsion_atom_site_label_4
_geom_torsion
_geom_torsion_site_symmetry_1
O1 Mn1 O2 C1 -164.0(2) 5
N2 Mn1 O2 C1 34.5(2) .
N3 Mn1 O2 C1 132.7(18) .
N4 Mn1 O2 C1 -61.9(2) .
N1 Mn1 O2 C1 122.1(2) 5
C4 Mn2 C4 N3 12(7) 3_665
C4 Mn2 C4 N3 101(7) 4_565
C5 Mn2 C4 N3 19(7) 6_565
C5 Mn2 C4 N3 -174(100) 5
C5 Mn2 C4 N3 -78(7) 2_665
Mn1 O2 C1 O1 152.15(18) .
Mn1 O2 C1 C2 -26.8(3) .
Mn1 O1 C1 O2 -171.03(17) 6_554
Mn1 O1 C1 C2 8.0(3) 6_554
Mn1 N1 C2 C1 -36.62(19) 6_554
Mn1 N1 C2 C3 -164.90(16) 6_554
O2 C1 C2 N1 -159.2(2) .
O1 C1 C2 N1 21.7(3) .
O2 C1 C2 C3 -31.6(3) .
O1 C1 C2 C3 149.4(2) .
O2 Mn1 N2 C3 10.43(15) .
O1 Mn1 N2 C3 -66.5(3) 5
N3 Mn1 N2 C3 -166.97(16) .
N4 Mn1 N2 C3 99.75(16) .
N1 Mn1 N2 C3 -79.55(16) 5
Mn1 N2 C3 C2 -57.8(2) .
N1 C2 C3 N2 -155.9(2) .
C1 C2 C3 N2 78.0(3) .
Mn2 C5 N4 Mn1 10.6(15) 2_664
O2 Mn1 N4 C5 67.1(3) .
O1 Mn1 N4 C5 156.1(3) 5
N2 Mn1 N4 C5 -19.4(3) .
N3 Mn1 N4 C5 -113.6(3) .
N1 Mn1 N4 C5 150.7(10) 5
Mn2 C4 N3 Mn1 -149(7) .
O2 Mn1 N3 C4 23(2) .
O1 Mn1 N3 C4 -40.6(4) 5
N2 Mn1 N3 C4 120.7(4) .
N4 Mn1 N3 C4 -142.7(4) .
N1 Mn1 N3 C4 33.3(4) 5
